data_1011072
loop_
_publ_author_name
'Biscoe, J'
'Warren, B E'

_publ_section_title 'The structure of Euclase H Be Al Si O5'
_journal_coden_ASTM ZEKGAX
_journal_name_full
;
Zeitschrift fuer Kristallographie, Kristallgeometrie, Kristallphysik,
Kristallchemie (-144,1977)
;
_journal_page_first 292
_journal_page_last 297
_journal_volume 86
_journal_year 1933
_chemical_formula_structural 'Be Al (Si O4) (O H)'
_chemical_formula_sum 'Al Be H O5 Si'
_chemical_name_mineral Euclase
_chemical_name_systematic 'Beryllium aluminium silicate hydroxide'
_space_group_IT_number 14
_symmetry_cell_setting monoclinic
_symmetry_Int_Tables_number 14
_symmetry_space_group_name_Hall '-P 2ybc'
_symmetry_space_group_name_H-M 'P 1 21/c 1'
_cell_angle_alpha 90
_cell_angle_beta 79.73
_cell_angle_gamma 90
_cell_formula_units_Z 4
_cell_length_a 4.62
_cell_length_b 14.24
_cell_length_c 4.75
_cell_volume 307.5
_cod_original_formula_sum 'H Al Be O5 Si'
_cod_database_code 1011072

loop_
_symmetry_equiv_pos_as_xyz
x,y,z
-x,1/2+y,1/2-z
-x,-y,-z
x,1/2-y,1/2+z

loop_
_atom_site_label
_atom_site_type_symbol
_atom_site_symmetry_multiplicity
_atom_site_Wyckoff_symbol
_atom_site_fract_x
_atom_site_fract_y
_atom_site_fract_z
_atom_site_occupancy
_atom_site_attached_hydrogens
_atom_site_calc_flag
Be1 Be2+ 4 e 0.5 -0.2 0.2 1. 0 d
Al1 Al3+ 4 e 0.03 -0.06 0.25 1. 0 d
Si1 Si4+ 4 e 0.47 0.1 0.15 1. 0 d
O1 O2- 4 e 0.22 0.05 0.39 1. 0 d
O2 O2- 4 e 0.26 -0.03 -0.17 1. 0 d
O3 O2- 4 e 0.54 0.19 0.37 1. 0 d
O4 O2- 4 e -0.28 -0.15 0.11 1. 0 d
O5 O2- 4 e 0.22 -0.17 0.31 1. 0 d
H1 H1+ 4 e -1. -1. -1. 1. 0 dum

loop_
_atom_type_symbol
_atom_type_oxidation_number
Be2+ 2.000
Al3+ 3.000
Si4+ 4.000
O2- -2.000
H1+ 1.000
